data_4327436
loop_
_publ_author_name
'Manindranath Bera'
'Wing Tak Wong'
'Guillem Aromi'
'Joan Ribas'
'Debashis Ray'

_publ_contact_author
;
 Dr. Debashis Ray 
;
_publ_contact_author_email dray@chem.iitkgp.ernet.in
_publ_section_title
;
 A Novel \m4-Oxo Bridged Copper Tetrahedron Derived by Self-Assembly:
 First Example of Double Helical Bis(Tridentate) Coordination of a
 Hexadentate Amine Phenol Ligand
;
_journal_name_full 'Inorganic Chemistry'
_journal_page_first 4787
_journal_page_last 4789
_journal_paper_doi 10.1021/ic049817+
_journal_volume 43
_journal_year 2004
_chemical_formula_moiety 'C44 H56 Cu4 N8 O5, 2(Cl O4) '
_chemical_formula_sum 'C44 H56 Cl2 Cu4 N8 O13'
_chemical_formula_weight 1230.06
_space_group_IT_number 72
_symmetry_cell_setting orthorhombic
_symmetry_Int_Tables_number 72
_symmetry_space_group_name_Hall '-I 2 2c'
_symmetry_space_group_name_H-M 'I b a m'
_audit_creation_date 'Tue Jan 27 16:32:12 2004'
_audit_creation_method 'from TEXRAY.INF file'
_cell_angle_alpha 90
_cell_angle_beta 90
_cell_angle_gamma 90
_cell_formula_units_Z 4
_cell_length_a 15.251(2)
_cell_length_b 15.389(2)
_cell_length_c 23.153(3)
_cell_measurement_reflns_used 16810
_cell_measurement_temperature 298(2)
_cell_measurement_theta_max 25.0
_cell_measurement_theta_min 1.65
_cell_volume 5434.0(12)
_computing_cell_refinement SMART
_computing_data_collection 'SMART (Bruker, 1998)'
_computing_data_reduction 'SAINT (Bruker, 1999)'
_computing_molecular_graphics 'ORTEP-II (Johnson, 1976)'
_computing_publication_material TEXSAN
_computing_structure_refinement 'TEXSAN (Molecular Structure Corporation, 1992)'
_computing_structure_solution 'DIRDIF92-PATTY (Beurskens et al, 1992)'
_diffrn_ambient_temperature 298(2)
_diffrn_measured_fraction_theta_full 0.95
_diffrn_measured_fraction_theta_max 0.95
_diffrn_measurement_device 'Bruker SMART 1K CCD Detector'
_diffrn_measurement_method '\w scans'
_diffrn_orient_matrix_UB_11 0.00000
_diffrn_orient_matrix_UB_12 0.00000
_diffrn_orient_matrix_UB_13 0.00000
_diffrn_orient_matrix_UB_21 0.00000
_diffrn_orient_matrix_UB_22 0.00000
_diffrn_orient_matrix_UB_23 0.00000
_diffrn_orient_matrix_UB_31 0.00000
_diffrn_orient_matrix_UB_32 0.00000
_diffrn_orient_matrix_UB_33 0.00000
_diffrn_radiation_detector 'Bruker SMART 1K CCD Detector'
_diffrn_radiation_monochromator graphite
_diffrn_radiation_source 'X-ray tube'
_diffrn_radiation_type MoK\a
_diffrn_radiation_wavelength 0.7107
_diffrn_reflns_av_R_equivalents 0.00
_diffrn_reflns_limit_h_max 19
_diffrn_reflns_limit_h_min 0
_diffrn_reflns_limit_k_max 20
_diffrn_reflns_limit_k_min -19
_diffrn_reflns_limit_l_max 28
_diffrn_reflns_limit_l_min -29
_diffrn_reflns_number 16810
_diffrn_reflns_reduction_process SAINT
_diffrn_reflns_theta_full 27.5
_diffrn_reflns_theta_max 27.5
_diffrn_reflns_theta_min 2
_diffrn_standards_decay_% 0.00
_diffrn_standards_interval_count 0
_diffrn_standards_number 0
_exptl_absorpt_coefficient_mu 1.708
_exptl_absorpt_correction_T_max 0.964
_exptl_absorpt_correction_T_min 0.586
_exptl_absorpt_correction_type multi-scan
_exptl_absorpt_process_details 'SADABS (Sheldrick, 1997)'
_exptl_crystal_colour green
_exptl_crystal_density_diffrn 1.503
_exptl_crystal_description block
_exptl_crystal_F_000 2520.00
_exptl_crystal_size_max 0.330
_exptl_crystal_size_mid 0.300
_exptl_crystal_size_min 0.240
_refine_diff_density_max 3.76
_refine_diff_density_min -1.10
_refine_ls_extinction_method none
_refine_ls_goodness_of_fit_ref 3.535
_refine_ls_hydrogen_treatment constr
_refine_ls_matrix_type full
_refine_ls_number_parameters 157
_refine_ls_number_reflns 2023
_refine_ls_number_restraints 0
_refine_ls_R_factor_gt 0.0965
_refine_ls_shift/su_max 0.0090
_refine_ls_structure_factor_coef F
_refine_ls_weighting_details 'calc w=1/[(\s)^2^(Fo)+0.0005(Fo)^2^]'
_refine_ls_weighting_scheme sigma
_refine_ls_wR_factor_ref 0.1495
_reflns_number_gt 2023
_reflns_number_total 16810
_reflns_threshold_expression I>2\s(I)
_cod_data_source_file ic0498172Bsi20040217_123807.cif
_cod_data_source_block wt0723wa
_cod_original_cell_volume 5433(1)
_cod_original_sg_symbol_H-M 'I b a m '
_cod_original_formula_sum 'C44 H56 Cl2 Cu4 N8 O13 '
_cod_database_code 4327436

loop_
_symmetry_equiv_pos_as_xyz
'   +x,   +y,   +z'
1/2+x,1/2+y,1/2+z
'   -x,   -y,   +z'
'   1/2-x,   1/2-y,   1/2+z'
'   -x,   +y,1/2-z'
'   1/2-x,   1/2+y,1-z'
'   +x,   -y,1/2-z'
'   1/2+x,   1/2-y,1-z'
'   -x,   -y,   -z'
'   1/2-x,   1/2-y,   1/2-z'
'   +x,   +y,   -z'
'   1/2+x,   1/2+y,   1/2-z'
'   +x,   -y,1/2+z'
'   1/2+x,   1/2-y,1+z'
'   -x,   +y,1/2+z'
'   1/2-x,   1/2+y,1+z'

loop_
_atom_site_aniso_label
_atom_site_aniso_U_11
_atom_site_aniso_U_22
_atom_site_aniso_U_33
_atom_site_aniso_U_12
_atom_site_aniso_U_13
_atom_site_aniso_U_23
Cu(1) 0.0346(7) 0.0277(7) 0.0434(8) 0.0019(6) 0.0014(6) -0.0042(6)
Cl(1) 0.25(1) 0.114(6) 0.057(4) -0.096(7) 0.0000 0.0000
O(1) 0.025(7) 0.031(7) 0.032(8) 0.0000 0.0000 0.0000
O(2) 0.060(5) 0.028(4) 0.053(5) 0.009(4) -0.006(4) 0.000(3)
O(3) 0.43(7) 0.20(3) 0.19(3) -0.16(4) 0.0000 0.0000
O(4) 0.26(4) 0.39(6) 0.12(2) -0.13(4) 0.0000 0.0000
O(5) 0.0760 0.0760 0.0760 0.0000 0.0000 0.0000
N(1) 0.032(5) 0.032(5) 0.055(6) 0.001(4) 0.006(4) -0.006(4)
N(2) 0.040(5) 0.041(5) 0.043(5) -0.004(4) 0.010(4) -0.002(4)
C(1) 0.038(6) 0.033(6) 0.057(8) 0.009(5) -0.012(5) -0.006(5)
C(2) 0.060(8) 0.038(6) 0.057(8) 0.008(6) -0.011(6) 0.007(6)
C(3) 0.054(9) 0.062(9) 0.067(9) 0.002(7) -0.010(7) 0.017(7)
C(4) 0.070(10) 0.037(7) 0.09(1) 0.005(7) -0.008(8) 0.004(7)
C(5) 0.051(7) 0.038(6) 0.065(9) 0.003(6) -0.004(7) -0.010(6)
C(6) 0.029(5) 0.031(5) 0.064(8) 0.003(5) -0.008(6) -0.003(5)
C(7) 0.036(6) 0.039(6) 0.058(7) -0.001(5) -0.003(5) -0.019(5)
C(8) 0.064(9) 0.043(7) 0.08(1) 0.001(6) 0.001(8) -0.016(7)
C(9) 0.046(7) 0.054(8) 0.065(8) 0.003(6) 0.008(6) -0.010(6)
C(10) 0.048(7) 0.046(7) 0.062(8) 0.006(6) 0.013(6) 0.002(6)
C(11) 0.045(7) 0.058(8) 0.033(6) -0.006(5) 0.001(5) -0.001(5)

loop_
_atom_site_label
_atom_site_fract_x
_atom_site_fract_y
_atom_site_fract_z
_atom_site_U_iso_or_equiv
_atom_site_thermal_displace_type
Cu(1) 0.07482(8) 0.41312(8) 0.21507(5) 0.0352(4) Uij
Cl(1) 0.6555(8) 0.1700(5) 0.5000 0.139(3) Uij
O(1) 0.0000 0.5000 0.2500 0.029(4) Uij
O(2) 0.0765(5) 0.3551(5) 0.2893(3) 0.047(2) Uij
O(3) 0.709(3) 0.243(2) 0.5000 0.27(2) Uij
O(4) 0.541(2) 0.164(3) 0.5000 0.25(2) Uij
O(5) 0.6616 0.1307 0.4457 0.0760 Uij
N(1) 0.1487(6) 0.3224(6) 0.1815(4) 0.040(3) Uij
N(2) 0.0982(6) 0.4810(6) 0.1417(4) 0.041(3) Uij
C(1) 0.0854(7) 0.2720(7) 0.2961(5) 0.043(3) Uij
C(2) 0.0581(8) 0.2378(8) 0.3489(6) 0.052(4) Uij
C(3) 0.0590(8) 0.1497(10) 0.3593(6) 0.061(4) Uij
C(4) 0.0888(10) 0.0900(8) 0.3166(8) 0.067(5) Uij
C(5) 0.1178(9) 0.1237(8) 0.2659(6) 0.051(4) Uij
C(6) 0.1191(7) 0.2149(7) 0.2529(6) 0.041(3) Uij
C(7) 0.1546(7) 0.2420(7) 0.1989(5) 0.044(3) Uij
C(8) 0.2020(9) 0.1759(8) 0.1643(6) 0.063(4) Uij
C(9) 0.1906(8) 0.3508(8) 0.1278(6) 0.055(4) Uij
C(10) 0.1909(8) 0.4501(8) 0.1283(6) 0.052(4) Uij
C(11) 0.0360(8) 0.4685(8) 0.0946(5) 0.045(3) Uij
H(1) 0.0384 0.2761 0.3784 0.0623 Uij
H(2) 0.0394 0.1284 0.3956 0.0736 Uij
H(3) 0.0885 0.0291 0.3234 0.0810 Uij
H(4) 0.1385 0.0845 0.2373 0.0617 Uij
H(5) 0.2014 0.1219 0.1842 0.0759 Uij
H(6) 0.1740 0.1693 0.1279 0.0759 Uij
H(7) 0.2609 0.1941 0.1586 0.0759 Uij
H(8) 0.2490 0.3294 0.1259 0.0660 Uij
H(9) 0.1584 0.3301 0.0954 0.0660 Uij
H(10) 0.2087 0.4714 0.0917 0.0626 Uij
H(11) 0.2302 0.4705 0.1572 0.0626 Uij
H(12) 0.0988 0.5372 0.1450 0.0677 Uij
H(13) 0.0652 0.4727 0.0565 0.0677 Uij
H(14) 0.0007 0.4216 0.1100 0.0805 Uij

loop_
_atom_type_symbol
_atom_type_oxidation_number
_atom_type_number_in_cell
_atom_type_scat_dispersion_real
_atom_type_scat_dispersion_imag
_atom_type_scat_source
Cu 0 16 0.320 1.265 'International Tables'
C 0 176 0.003 0.002 'International Tables'
N 0 32 0.006 0.003 'International Tables'
O 0 52 0.011 0.006 'International Tables'
Cl 0 8 0.148 0.159 'International Tables'
H 0 224 0.000 0.000 'International Tables'

loop_
_geom_angle_atom_site_label_1
_geom_angle_atom_site_label_2
_geom_angle_atom_site_label_3
_geom_angle
_geom_angle_publ_flag
Cu(1) Cu(1) O(1) 43.71(4) yes
Cu(1) Cu(1) O(2) 59.9(2) yes
Cu(1) Cu(1) N(1) 134.4(3) yes
Cu(1) Cu(1) N(2) 129.0(3) yes
O(1) Cu(1) O(2) 87.5(2) yes
O(1) Cu(1) N(1) 178.1(3) yes
O(1) Cu(1) N(2) 95.6(3) yes
O(2) Cu(1) N(1) 90.9(4) yes
O(2) Cu(1) N(2) 168.3(4) yes
N(1) Cu(1) N(2) 86.2(4) yes
O(3) Cl(1) O(4) 129(2) yes
Cu(1) O(1) Cu(1) 92.58(7) yes
Cu(1) O(1) Cu(1) 130.59(7) yes
Cu(1) O(1) Cu(1) 107.72(7) yes
Cu(1) O(1) Cu(1) 107.72(7) yes
Cu(1) O(1) Cu(1) 130.59(7) yes
Cu(1) O(1) Cu(1) 92.58(7) yes
Cu(1) O(2) C(1) 124.4(7) yes
Cu(1) N(1) C(7) 126.4(8) yes
Cu(1) N(1) C(9) 112.1(7) yes
C(7) N(1) C(9) 121.0(10) yes
Cu(1) N(2) C(10) 100.0(7) yes
Cu(1) N(2) C(11) 116.4(7) yes
Cu(1) N(2) H(12) 116.2 no
C(10) N(2) C(11) 114.3(9) yes
C(10) N(2) H(12) 108.6 no
C(11) N(2) H(12) 101.8 no
O(2) C(1) C(2) 116(1) yes
O(2) C(1) C(6) 123(1) yes
C(2) C(1) C(6) 119(1) yes
C(1) C(2) C(3) 121(1) yes
C(1) C(2) H(1) 119.3 no
C(3) C(2) H(1) 119.3 no
C(2) C(3) C(4) 121(1) yes
C(2) C(3) H(2) 119.4 no
C(4) C(3) H(2) 119.4 no
C(3) C(4) C(5) 117(1) yes
C(3) C(4) H(3) 121.4 no
C(5) C(4) H(3) 121.4 no
C(4) C(5) C(6) 123(1) yes
C(4) C(5) H(4) 118.0 no
C(6) C(5) H(4) 118.0 no
C(1) C(6) C(5) 116(1) yes
C(1) C(6) C(7) 124(1) yes
C(5) C(6) C(7) 118(1) yes
N(1) C(7) C(6) 121.6(10) yes
N(1) C(7) C(8) 121(1) yes
C(6) C(7) C(8) 117(1) yes
C(7) C(8) H(5) 109.5 no
C(7) C(8) H(6) 109.5 no
C(7) C(8) H(7) 109.5 no
H(5) C(8) H(6) 109.5 no
H(5) C(8) H(7) 109.5 no
H(6) C(8) H(7) 109.5 no
N(1) C(9) C(10) 107.0(10) yes
N(1) C(9) H(8) 110.1 no
N(1) C(9) H(9) 110.1 no
C(10) C(9) H(8) 110.1 no
C(10) C(9) H(9) 110.1 no
H(8) C(9) H(9) 109.5 no
N(2) C(10) C(9) 108.1(9) yes
N(2) C(10) H(10) 109.8 no
N(2) C(10) H(11) 109.8 no
C(9) C(10) H(10) 109.8 no
C(9) C(10) H(11) 109.8 no
H(10) C(10) H(11) 109.5 no
N(2) C(11) C(11) 113.6(9) yes
N(2) C(11) H(13) 111.4 no
N(2) C(11) H(14) 100.6 no
C(11) C(11) H(13) 107.1 no
C(11) C(11) H(14) 94.4 no
H(13) C(11) H(14) 128.8 no

loop_
_geom_bond_atom_site_label_1
_geom_bond_atom_site_label_2
_geom_bond_distance
_geom_bond_publ_flag
Cu(1) Cu(1) 2.797(3) yes
Cu(1) O(1) 1.935(1) yes
Cu(1) O(2) 1.936(8) yes
Cu(1) N(1) 1.956(9) yes
Cu(1) N(2) 2.026(9) yes
Cl(1) O(3) 1.39(3) yes
Cl(1) O(4) 1.74(4) yes
O(2) C(1) 1.30(1) yes
N(1) C(7) 1.30(1) yes
N(1) C(9) 1.47(2) yes
N(2) C(10) 1.52(1) yes
N(2) C(11) 1.46(1) yes
N(2) H(12) 0.868 no
C(1) C(2) 1.39(2) yes
C(1) C(6) 1.43(2) yes
C(2) C(3) 1.38(2) yes
C(2) H(1) 0.950 no
C(3) C(4) 1.42(2) yes
C(3) H(2) 0.950 no
C(4) C(5) 1.36(2) yes
C(4) H(3) 0.950 no
C(5) C(6) 1.44(2) yes
C(5) H(4) 0.950 no
C(6) C(7) 1.42(2) yes
C(7) C(8) 1.48(2) yes
C(8) H(5) 0.950 no
C(8) H(6) 0.950 no
C(8) H(7) 0.950 no
C(9) C(10) 1.53(2) yes
C(9) H(8) 0.950 no
C(9) H(9) 0.950 no
C(10) H(10) 0.950 no
C(10) H(11) 0.950 no
C(11) C(11) 1.46(2) yes
C(11) H(13) 0.989 no
C(11) H(14) 0.969 no
